data_1547720
loop_
_publ_author_name
'Zhengqiang Xia'
'Cheng He'
'Xiaoge Wang'
'Chunying Duan'

_publ_section_title
;
 Modifying electron transfer between photoredox and organocatalytic units
 via framework interpenetration for beta-carbonyl functionalization
;
_journal_name_full 'Nature Communications'
_journal_page_first 361
_journal_paper_doi 10.1038/s41467-017-00416-8
_journal_volume 8
_journal_year 2017
_chemical_formula_sum 'C115 H115 N13 O29 Zn4'
_chemical_formula_weight 2404.68
_space_group_IT_number 15
_symmetry_cell_setting Monoclinic'
_symmetry_space_group_name_Hall '-C 2yc'
_symmetry_space_group_name_H-M 'C 1 2/c 1'
_atom_sites_solution_hydrogens geom
_atom_sites_solution_primary direct
_atom_sites_solution_secondary difmap
_cell_angle_alpha 90.00
_cell_angle_beta 117.6864(9)
_cell_angle_gamma 90.00
_cell_formula_units_Z 2
_cell_length_a 25.9658(15)
_cell_length_b 9.0558(5)
_cell_length_c 27.3690(15)
_cell_measurement_reflns_used 9839
_cell_measurement_temperature 200(2)
_cell_measurement_theta_max 27.50
_cell_measurement_theta_min 2.42
_cell_volume 5698.7(6)
_computing_cell_refinement 'Bruker SAINT'
_computing_data_collection 'Bruker APEX2'
_computing_data_reduction 'Bruker SAINT'
_computing_molecular_graphics 'Bruker SHELXTL'
_computing_publication_material 'Bruker SHELXTL'
_computing_structure_refinement 'SHELXL-97 (Sheldrick, 1997)'
_computing_structure_solution 'SHELXS-97 (Sheldrick, 1990)'
_diffrn_ambient_temperature 200(2)
_diffrn_measured_fraction_theta_full 0.993
_diffrn_measured_fraction_theta_max 0.993
_diffrn_measurement_device_type 'Bruker APEX-II CCD'
_diffrn_measurement_method '\f and \w scans'
_diffrn_radiation_monochromator graphite
_diffrn_radiation_source 'fine-focus sealed tube'
_diffrn_radiation_type MoK\a
_diffrn_radiation_wavelength 0.71073
_diffrn_reflns_av_R_equivalents 0.0279
_diffrn_reflns_av_sigmaI/netI 0.0309
_diffrn_reflns_limit_h_max 26
_diffrn_reflns_limit_h_min -33
_diffrn_reflns_limit_k_max 11
_diffrn_reflns_limit_k_min -11
_diffrn_reflns_limit_l_max 35
_diffrn_reflns_limit_l_min -33
_diffrn_reflns_number 20147
_diffrn_reflns_theta_full 27.50
_diffrn_reflns_theta_max 27.50
_diffrn_reflns_theta_min 2.42
_diffrn_standards_number 0
_exptl_absorpt_coefficient_mu 0.914
_exptl_absorpt_correction_T_max 0.841
_exptl_absorpt_correction_T_min 0.788
_exptl_absorpt_correction_type multi-scan
_exptl_absorpt_process_details sadabs
_exptl_crystal_colour yellow
_exptl_crystal_density_diffrn 1.401
_exptl_crystal_density_method 'not measured'
_exptl_crystal_description block
_exptl_crystal_F_000 2496
_exptl_crystal_size_max 0.26
_exptl_crystal_size_mid 0.24
_exptl_crystal_size_min 0.19
_refine_diff_density_max 2.266
_refine_diff_density_min -0.514
_refine_diff_density_rms 0.130
_refine_ls_extinction_method none
_refine_ls_goodness_of_fit_ref 1.033
_refine_ls_hydrogen_treatment constr
_refine_ls_matrix_type full
_refine_ls_number_parameters 391
_refine_ls_number_reflns 6502
_refine_ls_number_restraints 44
_refine_ls_restrained_S_all 1.060
_refine_ls_R_factor_all 0.0627
_refine_ls_R_factor_gt 0.0513
_refine_ls_shift/su_max 0.004
_refine_ls_shift/su_mean 0.000
_refine_ls_structure_factor_coef Fsqd
_refine_ls_weighting_details 'calc w=1/[\s^2^(Fo^2^)+(0.1800P)^2^+0.1130P] where P=(Fo^2^+2Fc^2^)/3'
_refine_ls_weighting_scheme calc
_refine_ls_wR_factor_gt 0.2017
_refine_ls_wR_factor_ref 0.2161
_reflns_number_gt 5405
_reflns_number_total 6502
_reflns_threshold_expression >2sigma(I)
_cod_data_source_file 41467_2017_416_MOESM4_ESM.cif
_cod_data_source_block 3
_cod_original_sg_symbol_H-M C2/c
_cod_database_code 1547720

loop_
_symmetry_equiv_pos_as_xyz
'x, y, z'
'-x, y, -z+1/2'
'x+1/2, y+1/2, z'
'-x+1/2, y+1/2, -z+1/2'
'-x, -y, -z'
'x, -y, z-1/2'
'-x+1/2, -y+1/2, -z'
'x+1/2, -y+1/2, z-1/2'

loop_
_atom_site_label
_atom_site_type_symbol
_atom_site_fract_x
_atom_site_fract_y
_atom_site_fract_z
_atom_site_U_iso_or_equiv
_atom_site_adp_type
_atom_site_occupancy
_atom_site_symmetry_multiplicity
_atom_site_calc_flag
_atom_site_refinement_flags
_atom_site_disorder_assembly
_atom_site_disorder_group
Zn1 Zn 0.113784(9) 0.87504(3) 0.165131(8) 0.01708(7) Uani 1 1 d . . .
C1 C 0.13190(8) 0.6923(2) 0.09355(8) 0.0193(5) Uani 1 1 d . . .
C2 C 0.16575(9) 0.6294(2) 0.06683(8) 0.0188(5) Uani 1 1 d . . .
C3 C 0.22035(8) 0.6854(2) 0.07813(8) 0.0198(5) Uani 1 1 d . . .
H3 H 0.2373 0.7611 0.1050 0.024 Uiso 1 1 calc R . .
C4 C 0.25007(9) 0.6334(2) 0.05130(9) 0.0187(5) Uani 1 1 d . . .
H4 H 0.2870 0.6737 0.0596 0.022 Uiso 1 1 calc R . .
C5 C 0.22615(8) 0.5210(2) 0.01153(7) 0.0172(4) Uani 1 1 d . . .
C6 C 0.17263(8) 0.4612(2) 0.00138(8) 0.0184(5) Uani 1 1 d . . .
H6 H 0.1564 0.3827 -0.0243 0.022 Uiso 1 1 calc R . .
C7 C 0.14270(8) 0.5155(2) 0.02851(8) 0.0202(5) Uani 1 1 d . . .
H7 H 0.1060 0.4744 0.0208 0.024 Uiso 1 1 calc R . .
C8 C 0.22483(8) 0.4345(2) -0.07371(7) 0.0177(4) Uani 1 1 d . . .
C9 C 0.17562(8) 0.5142(2) -0.10932(8) 0.0206(5) Uani 1 1 d . . .
H9 H 0.1621 0.5929 -0.0953 0.025 Uiso 1 1 calc R . .
C10 C 0.24391(8) 0.3197(3) -0.09534(8) 0.0212(5) Uani 1 1 d . . .
H10 H 0.2780 0.2661 -0.0719 0.025 Uiso 1 1 calc R . .
C11 C 0.21337(8) 0.7163(2) 0.34916(8) 0.0214(5) Uani 1 1 d . . .
H11 H 0.2259 0.7972 0.3352 0.026 Uiso 1 1 calc R . .
C12 C 0.14612(9) 0.5208(3) 0.33473(8) 0.0234(5) Uani 1 1 d . . .
H12 H 0.1129 0.4649 0.3109 0.028 Uiso 1 1 calc R . .
C13 C 0.16451(9) 0.6357(2) 0.31348(8) 0.0197(5) Uani 1 1 d . . .
C14 C 0.13347(9) 0.6754(3) 0.25273(8) 0.0219(5) Uani 1 1 d . . .
C15 C 0.31777(8) 0.4632(2) 0.01011(7) 0.0167(4) Uani 1 1 d . . .
C16 C 0.34773(8) 0.4187(3) 0.06509(8) 0.0204(5) Uani 1 1 d . . .
H16 H 0.3268 0.3907 0.0843 0.024 Uiso 1 1 calc R . .
C17 C 0.34911(8) 0.5024(2) -0.01758(8) 0.0192(5) Uani 1 1 d . . .
H17 H 0.3290 0.5312 -0.0552 0.023 Uiso 1 1 calc R . .
C18 C -0.09030(8) 0.9997(2) 0.00937(8) 0.0199(5) Uani 1 1 d . . .
H18 H -0.0694 1.0273 -0.0099 0.024 Uiso 1 1 calc R . .
C19 C -0.09152(8) 0.9152(3) 0.09192(8) 0.0202(5) Uani 1 1 d . . .
H19 H -0.0714 0.8841 0.1293 0.024 Uiso 1 1 calc R . .
C20 C -0.06017(8) 0.9566(2) 0.06460(8) 0.0187(5) Uani 1 1 d . . .
C21 C 0.00470(8) 0.9547(2) 0.09306(8) 0.0193(5) Uani 1 1 d . . .
C22 C 0.14407(10) 1.1844(3) 0.14859(10) 0.0299(6) Uani 1 1 d . . .
H22 H 0.1249 1.1555 0.1109 0.036 Uiso 1 1 calc R . .
C23 C 0.16431(11) 1.3280(3) 0.16153(12) 0.0395(7) Uani 1 1 d . . .
H23 H 0.1580 1.3968 0.1331 0.047 Uiso 1 1 calc R . .
C24 C 0.19338(12) 1.3693(3) 0.21552(13) 0.0429(8) Uani 1 1 d . . .
H24 H 0.2079 1.4670 0.2253 0.051 Uiso 1 1 calc R . .
C25 C 0.20137(14) 1.2682(4) 0.25542(13) 0.0519(9) Uani 1 1 d . . .
H25 H 0.2217 1.2943 0.2933 0.062 Uiso 1 1 calc R . .
C26 C 0.17956(12) 1.1274(3) 0.23986(11) 0.0367(7) Uani 1 1 d . . .
H26 H 0.1854 1.0576 0.2679 0.044 Uiso 1 1 calc R . .
C27 C -0.02647(11) 0.5564(3) 0.10584(12) 0.0428(8) Uani 1 1 d . . .
H27A H -0.0632 0.5015 0.0889 0.064 Uiso 1 1 calc R . .
H27B H -0.0251 0.6252 0.0788 0.064 Uiso 1 1 calc R . .
H27C H -0.0238 0.6118 0.1377 0.064 Uiso 1 1 calc R . .
C28 C 0.01625(13) 0.3260(4) 0.15433(12) 0.0487(8) Uani 1 1 d . . .
H28A H 0.0120 0.3611 0.1862 0.073 Uiso 1 1 calc R . .
H28B H 0.0510 0.2637 0.1671 0.073 Uiso 1 1 calc R . .
H28C H -0.0182 0.2685 0.1300 0.073 Uiso 1 1 calc R . .
C30 C 0.0576(3) 0.2175(5) 0.2805(3) 0.047(3) Uani 0.25 1 d PDU . .
C31 C 0.0000 -0.0280(5) 0.2500 0.0114(10) Uani 0.50 2 d SPDU . .
N1 N 0.15056(7) 1.0849(2) 0.18720(7) 0.0235(4) Uani 1 1 d . . .
N2 N 0.25595(7) 0.4690(2) -0.01701(6) 0.0186(4) Uani 1 1 d . . .
N3 N 0.05351(18) 0.0512(5) 0.2663(2) 0.0100(12) Uani 0.25 1 d PDU . .
N4 N 0.02213(8) 0.4533(2) 0.12388(8) 0.0275(5) Uani 1 1 d . . .
H4A H 0.0560 0.5026 0.1461 0.033 Uiso 1 1 calc R . .
H4B H 0.0249 0.4197 0.0935 0.033 Uiso 1 1 calc R . .
O1 O 0.15707(6) 0.79651(18) 0.12880(6) 0.0244(4) Uani 1 1 d . . .
O2 O 0.08278(7) 0.64339(19) 0.08177(7) 0.0274(4) Uani 1 1 d . . .
O3 O 0.03217(6) 1.0166(2) 0.07156(6) 0.0289(4) Uani 1 1 d . . .
O4 O 0.03000(6) 0.88723(17) 0.13918(6) 0.0240(4) Uani 1 1 d . . .
O5 O 0.09585(9) 0.5911(2) 0.22024(7) 0.0393(5) Uani 1 1 d . . .
O6 O 0.14905(7) 0.7949(2) 0.24025(6) 0.0312(4) Uani 1 1 d . . .
O7 O 0.01168(8) 0.3075(2) 0.02795(7) 0.0396(5) Uani 1 1 d . . .
H7A H -0.0142 0.3246 -0.0034 0.059 Uiso 1 1 d R . .
H7B H 0.0133 0.2167 0.0325 0.059 Uiso 1 1 d R . .
O8 O 0.0000 -0.1689(7) 0.2500 0.0548(17) Uani 0.50 2 d SPDU . .
C29 C 0.1097(2) -0.0229(12) 0.2690(7) 0.214(15) Uani 0.25 1 d PDU . .

loop_
_atom_site_aniso_label
_atom_site_aniso_U_11
_atom_site_aniso_U_22
_atom_site_aniso_U_33
_atom_site_aniso_U_23
_atom_site_aniso_U_13
_atom_site_aniso_U_12
Zn1 0.01376(11) 0.02351(14) 0.01397(11) 0.00189(7) 0.00643(8) 0.00296(8)
C1 0.0212(8) 0.0203(10) 0.0173(8) 0.0039(7) 0.0097(6) 0.0051(8)
C2 0.0194(8) 0.0223(10) 0.0162(8) 0.0021(7) 0.0096(7) 0.0029(7)
C3 0.0178(8) 0.0217(10) 0.0178(8) -0.0023(8) 0.0066(6) -0.0012(8)
C4 0.0154(8) 0.0220(10) 0.0188(8) -0.0032(7) 0.0079(7) -0.0027(7)
C5 0.0144(7) 0.0225(10) 0.0150(7) -0.0006(7) 0.0072(6) 0.0017(7)
C6 0.0142(7) 0.0229(10) 0.0165(8) -0.0025(7) 0.0057(6) -0.0010(7)
C7 0.0151(7) 0.0247(10) 0.0208(8) -0.0012(8) 0.0082(6) -0.0007(8)
C8 0.0149(7) 0.0249(10) 0.0128(7) -0.0033(7) 0.0060(6) -0.0013(8)
C9 0.0151(8) 0.0241(10) 0.0205(8) -0.0044(8) 0.0065(7) 0.0022(8)
C10 0.0136(7) 0.0272(10) 0.0211(8) -0.0023(8) 0.0066(7) 0.0047(8)
C11 0.0203(8) 0.0246(10) 0.0194(8) 0.0059(7) 0.0094(7) -0.0003(8)
C12 0.0179(9) 0.0275(11) 0.0181(9) 0.0007(8) 0.0028(7) -0.0008(8)
C13 0.0170(8) 0.0255(11) 0.0154(8) 0.0019(7) 0.0066(7) 0.0028(8)
C14 0.0189(8) 0.0315(11) 0.0142(8) 0.0036(8) 0.0069(7) 0.0057(8)
C15 0.0129(7) 0.0198(9) 0.0161(8) -0.0040(7) 0.0057(6) 0.0025(7)
C16 0.0155(7) 0.0284(10) 0.0194(8) 0.0007(8) 0.0099(6) 0.0003(8)
C17 0.0164(8) 0.0242(10) 0.0152(8) 0.0007(7) 0.0059(6) 0.0005(8)
C18 0.0168(7) 0.0276(10) 0.0175(8) -0.0002(7) 0.0099(6) 0.0001(8)
C19 0.0154(8) 0.0271(10) 0.0148(8) 0.0013(8) 0.0044(6) 0.0031(8)
C20 0.0122(7) 0.0230(10) 0.0187(8) -0.0023(7) 0.0053(6) 0.0031(7)
C21 0.0138(7) 0.0249(10) 0.0178(8) -0.0046(7) 0.0062(6) 0.0004(8)
C22 0.0256(9) 0.0315(12) 0.0306(10) 0.0041(9) 0.0112(8) -0.0030(9)
C23 0.0338(10) 0.0305(12) 0.0589(14) 0.0084(12) 0.0255(10) -0.0002(11)
C24 0.0390(12) 0.0324(14) 0.0645(16) -0.0149(11) 0.0300(11) -0.0121(10)
C25 0.0515(15) 0.0508(17) 0.0431(14) -0.0225(13) 0.0132(12) -0.0137(14)
C26 0.0379(13) 0.0405(15) 0.0253(11) -0.0030(9) 0.0093(10) -0.0017(11)
C27 0.0283(11) 0.0435(15) 0.0481(14) 0.0002(12) 0.0106(10) 0.0067(11)
C28 0.0572(14) 0.0472(16) 0.0527(14) 0.0120(13) 0.0348(11) 0.0050(14)
C30 0.044(4) 0.074(7) 0.038(4) 0.033(4) 0.032(3) -0.001(5)
C31 0.0228(17) 0.019(2) 0.0093(15) 0.000 0.0215(13) 0.000
N1 0.0187(7) 0.0287(9) 0.0226(8) -0.0018(7) 0.0090(6) 0.0008(7)
N2 0.0106(6) 0.0299(9) 0.0137(6) -0.0048(6) 0.0042(5) -0.0002(6)
N3 0.011(2) 0.016(3) 0.008(2) 0.0115(19) 0.0081(17) -0.009(2)
N4 0.0201(8) 0.0324(10) 0.0279(8) -0.0010(8) 0.0093(7) -0.0024(8)
O1 0.0222(6) 0.0305(8) 0.0234(6) -0.0062(6) 0.0129(5) 0.0008(6)
O2 0.0241(6) 0.0329(9) 0.0343(7) -0.0037(6) 0.0212(5) -0.0026(6)
O3 0.0160(6) 0.0453(10) 0.0251(7) 0.0039(7) 0.0092(5) -0.0017(7)
O4 0.0143(6) 0.0351(9) 0.0191(7) 0.0056(6) 0.0047(5) 0.0057(6)
O5 0.0446(10) 0.0406(10) 0.0185(8) -0.0001(7) 0.0027(7) -0.0030(9)
O6 0.0256(7) 0.0428(10) 0.0193(7) 0.0121(6) 0.0054(6) 0.0019(7)
O7 0.0407(9) 0.0371(10) 0.0328(8) -0.0060(8) 0.0102(7) -0.0027(8)
O8 0.079(3) 0.062(4) 0.033(2) 0.000 0.033(2) 0.000
C29 0.26(2) 0.148(19) 0.112(16) 0.000(16) -0.020(19) -0.094(19)

loop_
_atom_type_symbol
_atom_type_description
_atom_type_scat_dispersion_real
_atom_type_scat_dispersion_imag
_atom_type_scat_source
C C 0.0033 0.0016 'International Tables Vol C Tables 4.2.6.8 and 6.1.1.4'
H H 0.0000 0.0000 'International Tables Vol C Tables 4.2.6.8 and 6.1.1.4'
N N 0.0061 0.0033 'International Tables Vol C Tables 4.2.6.8 and 6.1.1.4'
O O 0.0106 0.0060 'International Tables Vol C Tables 4.2.6.8 and 6.1.1.4'
Zn Zn 0.2839 1.4301 'International Tables Vol C Tables 4.2.6.8 and 6.1.1.4'

loop_
_geom_angle_atom_site_label_1
_geom_angle_atom_site_label_2
_geom_angle_atom_site_label_3
_geom_angle
_geom_angle_site_symmetry_1
_geom_angle_site_symmetry_3
O1 Zn1 O4 130.11(6) . .
O1 Zn1 O6 107.52(7) . .
O4 Zn1 O6 107.52(7) . .
O1 Zn1 N1 100.68(7) . .
O4 Zn1 N1 109.66(7) . .
O6 Zn1 N1 96.06(7) . .
O2 C1 O1 123.9(2) . .
O2 C1 C2 120.27(18) . .
O1 C1 C2 115.88(18) . .
C7 C2 C3 118.2(2) . .
C7 C2 C1 120.42(19) . .
C3 C2 C1 121.38(18) . .
C4 C3 C2 121.46(19) . .
C4 C3 H3 119.3 . .
C2 C3 H3 119.3 . .
C3 C4 C5 120.41(19) . .
C3 C4 H4 119.8 . .
C5 C4 H4 119.8 . .
C6 C5 C4 118.4(2) . .
C6 C5 N2 120.84(18) . .
C4 C5 N2 120.72(18) . .
C7 C6 C5 120.61(19) . .
C7 C6 H6 119.7 . .
C5 C6 H6 119.7 . .
C6 C7 C2 120.8(2) . .
C6 C7 H7 119.6 . .
C2 C7 H7 119.6 . .
C9 C8 C10 118.64(17) . .
C9 C8 N2 121.57(19) . .
C10 C8 N2 119.78(17) . .
C12 C9 C8 120.5(2) 6_565 .
C12 C9 H9 119.8 6_565 .
C8 C9 H9 119.8 . .
C11 C10 C8 120.33(18) 6_565 .
C11 C10 H10 119.8 6_565 .
C8 C10 H10 119.8 . .
C10 C11 C13 121.0(2) 6_566 .
C10 C11 H11 119.5 6_566 .
C13 C11 H11 119.5 . .
C13 C12 C9 120.85(19) . 6_566
C13 C12 H12 119.6 . .
C9 C12 H12 119.6 6_566 .
C12 C13 C11 118.68(18) . .
C12 C13 C14 121.93(18) . .
C11 C13 C14 119.4(2) . .
O5 C14 O6 125.76(19) . .
O5 C14 C13 118.9(2) . .
O6 C14 C13 115.34(18) . .
C17 C15 C16 119.17(17) . .
C17 C15 N2 120.67(16) . .
C16 C15 N2 120.16(19) . .
C15 C16 C19 120.1(2) . 3_545
C15 C16 H16 120.0 . .
C19 C16 H16 120.0 3_545 .
C15 C17 C18 120.65(18) . 3_545
C15 C17 H17 119.7 . .
C18 C17 H17 119.7 3_545 .
C17 C18 C20 120.3(2) 3_455 .
C17 C18 H18 119.9 3_455 .
C20 C18 H18 119.9 . .
C20 C19 C16 120.80(18) . 3_455
C20 C19 H19 119.6 . .
C16 C19 H19 119.6 3_455 .
C19 C20 C18 118.99(17) . .
C19 C20 C21 121.20(17) . .
C18 C20 C21 119.8(2) . .
O3 C21 O4 122.47(18) . .
O3 C21 C20 120.17(17) . .
O4 C21 C20 117.4(2) . .
N1 C22 C23 122.4(2) . .
N1 C22 H22 118.8 . .
C23 C22 H22 118.8 . .
C24 C23 C22 119.2(3) . .
C24 C23 H23 120.4 . .
C22 C23 H23 120.4 . .
C23 C24 C25 119.0(3) . .
C23 C24 H24 120.5 . .
C25 C24 H24 120.5 . .
C24 C25 C26 119.0(3) . .
C24 C25 H25 120.5 . .
C26 C25 H25 120.5 . .
N1 C26 C25 123.0(3) . .
N1 C26 H26 118.5 . .
C25 C26 H26 118.5 . .
N4 C27 H27A 109.5 . .
N4 C27 H27B 109.5 . .
H27A C27 H27B 109.5 . .
N4 C27 H27C 109.5 . .
H27A C27 H27C 109.5 . .
H27B C27 H27C 109.5 . .
N4 C28 H28A 109.5 . .
N4 C28 H28B 109.5 . .
H28A C28 H28B 109.5 . .
N4 C28 H28C 109.5 . .
H28A C28 H28C 109.5 . .
H28B C28 H28C 109.5 . .
O8 C31 N3 119.9(2) . .
O8 C31 N3 119.9(2) . 2
N3 C31 N3 120.2(5) . 2
C26 N1 C22 117.3(2) . .
C26 N1 Zn1 121.84(17) . .
C22 N1 Zn1 120.78(15) . .
C5 N2 C8 120.08(15) . .
C5 N2 C15 119.98(15) . .
C8 N2 C15 119.73(17) . .
C31 N3 C30 120.5(4) . .
C31 N3 C29 122.8(5) . .
C30 N3 C29 116.7(5) . .
C27 N4 C28 113.1(2) . .
C27 N4 H4A 109.0 . .
C28 N4 H4A 109.0 . .
C27 N4 H4B 109.0 . .
C28 N4 H4B 109.0 . .
H4A N4 H4B 107.8 . .
C1 O1 Zn1 115.92(14) . .
C21 O4 Zn1 111.19(15) . .
C14 O6 Zn1 123.45(13) . .
H7A O7 H7B 107.6 . .

loop_
_geom_bond_atom_site_label_1
_geom_bond_atom_site_label_2
_geom_bond_distance
_geom_bond_site_symmetry_2
Zn1 O1 1.9483(17) .
Zn1 O4 1.9528(16) .
Zn1 O6 1.9602(15) .
Zn1 N1 2.087(2) .
C1 O2 1.243(3) .
C1 O1 1.290(2) .
C1 C2 1.493(3) .
C2 C7 1.392(3) .
C2 C3 1.398(3) .
C3 C4 1.372(3) .
C3 H3 0.9500 .
C4 C5 1.407(3) .
C4 H4 0.9500 .
C5 C6 1.394(3) .
C5 N2 1.411(3) .
C6 C7 1.390(3) .
C6 H6 0.9500 .
C7 H7 0.9500 .
C8 C9 1.395(3) .
C8 C10 1.396(3) .
C8 N2 1.412(2) .
C9 C12 1.394(3) 6_565
C9 H9 0.9500 .
C10 C11 1.387(3) 6_565
C10 H10 0.9500 .
C11 C10 1.387(3) 6_566
C11 C13 1.395(3) .
C11 H11 0.9500 .
C12 C13 1.381(3) .
C12 C9 1.394(3) 6_566
C12 H12 0.9500 .
C13 C14 1.516(3) .
C14 O5 1.233(3) .
C14 O6 1.257(3) .
C15 C17 1.391(3) .
C15 C16 1.394(3) .
C15 N2 1.422(2) .
C16 C19 1.397(3) 3_545
C16 H16 0.9500 .
C17 C18 1.393(3) 3_545
C17 H17 0.9500 .
C18 C17 1.393(3) 3_455
C18 C20 1.397(3) .
C18 H18 0.9500 .
C19 C20 1.389(3) .
C19 C16 1.397(3) 3_455
C19 H19 0.9500 .
C20 C21 1.492(3) .
C21 O3 1.248(3) .
C21 O4 1.276(2) .
C22 N1 1.338(3) .
C22 C23 1.386(4) .
C22 H22 0.9500 .
C23 C24 1.363(4) .
C23 H23 0.9500 .
C24 C25 1.365(5) .
C24 H24 0.9500 .
C25 C26 1.379(4) .
C25 H25 0.9500 .
C26 N1 1.336(3) .
C26 H26 0.9500 .
C27 N4 1.459(3) .
C27 H27A 0.9800 .
C27 H27B 0.9800 .
C27 H27C 0.9800 .
C28 N4 1.471(4) .
C28 H28A 0.9800 .
C28 H28B 0.9800 .
C28 H28C 0.9800 .
C30 N3 1.547(6) .
C31 O8 1.276(7) .
C31 N3 1.438(5) .
C31 N3 1.438(5) 2
N3 C29 1.577(7) .
N4 H4A 0.9200 .
N4 H4B 0.9200 .
O7 H7A 0.8231 .
O7 H7B 0.8298 .
